data_1574090
loop_
_publ_author_name
'Mart\'inez-Vivas, Sebasti\'an'
'Poyatos, Macarena'
'Peris, Eduardo'

_publ_section_title
;
 Fluoride-induced redox-switchable behaviour of a palladium(ii)/(iv)
 couple
;
_journal_issue 15
_journal_name_full 'Chemical Science'
_journal_page_first 6257
_journal_page_last 6264
_journal_paper_doi 10.1039/D4SC08203F
_journal_volume 16
_journal_year 2025
_chemical_formula_moiety 'C39 H39 Br3 N6 O4 Pd, C H3 Cl2'
_chemical_formula_sum 'C40 H42 Br3 Cl2 N6 O4 Pd'
_chemical_formula_weight 1087.82
_chemical_name_systematic 'complex 7'
_space_group_crystal_system monoclinic
_space_group_IT_number 14
_space_group_name_Hall '-P 2ybc'
_space_group_name_H-M_alt 'P 1 21/c 1'
_atom_sites_solution_hydrogens geom
_atom_sites_solution_primary iterative
_audit_creation_date 2024-09-04
_audit_creation_method
;
Olex2 1.5
(compiled 2024.02.16 svn.r378c4104 for OlexSys, GUI svn.r6928)
;
_audit_update_record
;
2024-09-30 deposited with the CCDC.	2025-03-07 downloaded from the CCDC.
;
_cell_angle_alpha 90
_cell_angle_beta 110.129(5)
_cell_angle_gamma 90
_cell_formula_units_Z 4
_cell_length_a 11.0685(6)
_cell_length_b 27.3218(10)
_cell_length_c 14.8974(6)
_cell_measurement_reflns_used 4719
_cell_measurement_temperature 270(5)
_cell_measurement_theta_max 70.0020
_cell_measurement_theta_min 4.1780
_cell_volume 4230.0(4)
_computing_cell_refinement 'CrysAlisPro 1.171.43.117a (Rigaku OD, 2024)'
_computing_data_collection 'CrysAlisPro 1.171.43.117a (Rigaku OD, 2024)'
_computing_data_reduction 'CrysAlisPro 1.171.43.117a (Rigaku OD, 2024)'
_computing_molecular_graphics 'Olex2 1.5 (Dolomanov et al., 2009)'
_computing_publication_material 'Olex2 1.5 (Dolomanov et al., 2009)'
_computing_structure_refinement 'SHELXL 2019/3 (Sheldrick, 2015)'
_computing_structure_solution
;
Superflip  (Palatinus & Chapuis, 2007;Palatinus & van der Lee, 2008;
Palatinus et al., 2012)
;
_diffrn_ambient_environment N~2~
_diffrn_ambient_temperature 270(5)
_diffrn_detector 'CCD plate'
_diffrn_detector_area_resol_mean 10.4051
_diffrn_detector_type Atlas
_diffrn_measured_fraction_theta_full 1.000
_diffrn_measured_fraction_theta_max 1.000
_diffrn_measurement_details
;
List of Runs (angles in degrees, time in seconds):

  # Type    Start    End  Width  t~exp~   \w     \q     \k     \f   Frames
#--------------------------------------------------------------------------
  1  \w     -5.00  38.20   0.30   10.00    --  -41.25  19.00 -90.00  144
  2  \w     -5.00  38.20   0.30   10.00    --  -41.25  19.00  30.00  144
  3  \w     -5.00  38.20   0.30   10.00    --  -41.25  19.00 -30.00  144
  4  \w     -5.00  38.20   0.30   10.00    --  -41.25  19.00-120.00  144
  5  \w     -5.00  38.20   0.30   10.00    --  -41.25  19.00 -60.00  144
  6  \w     -5.00  38.20   0.30   10.00    --  -41.25  19.00-180.00  144
  7  \w    103.00 178.00   0.30   26.00    --  102.61  77.00 -30.00  250
  8  \w     30.00  72.00   0.30   26.00    --  102.61 -45.00-150.00  140
  9  \w     26.00  56.00   0.30   26.00    --  102.61 -30.00 -90.00  100
 10  \w     31.00 112.00   0.30   26.00    --  102.61-125.00 150.00  270
 11  \w     26.00  56.00   0.30   26.00    --  102.61 -30.00-120.00  100
 12  \w     30.00  93.00   0.30   26.00    --  102.61 -61.00 -60.00  210
 13  \w     77.00 176.00   0.30   26.00    --  102.61  45.00  60.00  330
 14  \w     30.00  72.00   0.30   26.00    --  102.61 -45.00 -60.00  140
 15  \w     26.00  56.00   0.30   26.00    --  102.61 -30.00 -30.00  100
 16  \w     26.00 126.20   0.30   26.00    --  102.61 -77.00 150.00  334
 17  \w     -5.00  26.20   0.30   10.00    --  -41.25  19.00 120.00  104
;
_diffrn_measurement_device 'four-circle diffractometer'
_diffrn_measurement_device_type 'SuperNova, Dual, Cu at home/near, Atlas'
_diffrn_measurement_method '\w scans'
_diffrn_orient_matrix_type 'CrysAlisPro convention (1999,Acta A55,543-557)'
_diffrn_orient_matrix_UB_11 -0.0979742000
_diffrn_orient_matrix_UB_12 -0.0414880000
_diffrn_orient_matrix_UB_13 -0.0097897000
_diffrn_orient_matrix_UB_21 0.0235206000
_diffrn_orient_matrix_UB_22 0.0030369000
_diffrn_orient_matrix_UB_23 0.1079071000
_diffrn_orient_matrix_UB_31 -0.1087967000
_diffrn_orient_matrix_UB_32 0.0380710000
_diffrn_orient_matrix_UB_33 -0.0194362000
_diffrn_radiation_monochromator mirror
_diffrn_radiation_probe x-ray
_diffrn_radiation_type 'Cu K\a'
_diffrn_radiation_wavelength 1.54184
_diffrn_reflns_av_R_equivalents 0.0631
_diffrn_reflns_av_unetI/netI 0.0609
_diffrn_reflns_Laue_measured_fraction_full 1.000
_diffrn_reflns_Laue_measured_fraction_max 1.000
_diffrn_reflns_limit_h_max 13
_diffrn_reflns_limit_h_min -13
_diffrn_reflns_limit_k_max 32
_diffrn_reflns_limit_k_min -24
_diffrn_reflns_limit_l_max 17
_diffrn_reflns_limit_l_min -17
_diffrn_reflns_number 22366
_diffrn_reflns_point_group_measured_fraction_full 1.000
_diffrn_reflns_point_group_measured_fraction_max 1.000
_diffrn_reflns_theta_full 66.595
_diffrn_reflns_theta_max 66.595
_diffrn_reflns_theta_min 3.550
_diffrn_source 'micro-focus sealed X-ray tube'
_diffrn_source_type 'SuperNova (Cu) X-ray Source'
_exptl_absorpt_coefficient_mu 8.412
_exptl_absorpt_correction_T_max 1.000
_exptl_absorpt_correction_T_min 0.708
_exptl_absorpt_correction_type gaussian
_exptl_absorpt_process_details
;
CrysAlisPro 1.171.43.117a (Rigaku Oxford Diffraction, 2024)
Numerical absorption correction based on gaussian integration over
a multifaceted crystal model
Empirical absorption correction using spherical harmonics,
implemented in SCALE3 ABSPACK scaling algorithm.
;
_exptl_crystal_colour 'clear orangish orange'
_exptl_crystal_colour_lustre clear
_exptl_crystal_colour_modifier orangish
_exptl_crystal_colour_primary orange
_exptl_crystal_density_diffrn 1.708
_exptl_crystal_description needle
_exptl_crystal_F_000 2164
_exptl_crystal_size_max 0.328
_exptl_crystal_size_mid 0.057
_exptl_crystal_size_min 0.024
_refine_diff_density_max 1.274
_refine_diff_density_min -0.935
_refine_diff_density_rms 0.136
_refine_ls_extinction_method none
_refine_ls_goodness_of_fit_ref 1.040
_refine_ls_hydrogen_treatment constr
_refine_ls_matrix_type full
_refine_ls_number_parameters 454
_refine_ls_number_reflns 7471
_refine_ls_number_restraints 475
_refine_ls_restrained_S_all 1.012
_refine_ls_R_factor_all 0.1157
_refine_ls_R_factor_gt 0.0791
_refine_ls_shift/su_max 0.000
_refine_ls_shift/su_mean 0.000
_refine_ls_structure_factor_coef Fsqd
_refine_ls_weighting_details 'w=1/[\s^2^(Fo^2^)+(0.1333P)^2^+4.6854P] where P=(Fo^2^+2Fc^2^)/3'
_refine_ls_weighting_scheme calc
_refine_ls_wR_factor_gt 0.2130
_refine_ls_wR_factor_ref 0.2549
_reflns_Friedel_coverage 0.000
_reflns_number_gt 4589
_reflns_number_total 7471
_reflns_threshold_expression 'I > 2\s(I)'
_cod_data_source_file d4sc08203f2.cif
_cod_data_source_block str2296_auto
_cod_depositor_comments 'Adding full bibliography for 1574089--1574091.cif.'
_cod_original_cell_volume 4230.0(3)
_cod_database_code 1574090
_shelx_shelxl_version_number 2019/3
_chemical_oxdiff_formula 'C H N O Pd Br Cl'
_shelx_space_group_comment
;
The symmetry employed for this shelxl refinement is uniquely defined
by the following loop, which should always be used as a source of
symmetry information in preference to the above space-group names.
They are only intended as comments.
;
_shelx_estimated_absorpt_t_max 0.824
_shelx_estimated_absorpt_t_min 0.169
_olex2_refinement_description
;
1. Fixed Uiso
 At 1.2 times of:
  All C(H) groups, All C(H,H) groups
 At 1.5 times of:
  All C(H,H,H) groups, All Cl(H) groups
2. Uiso/Uaniso restraints and constraints
Uanis(C8) = Uanis(C9) = Uanis(C10) = Uanis(C11)
Uanis(C13) = Uanis(C14) = Uanis(C15)
Uanis(C37) = Uanis(C36) = Uanis(C35) = Uanis(C38) = Uanis(C39)
3. Rigid body (RIGU) restrains
 All non-hydrogen atoms
 with sigma for 1-2 distances of 0.004 and sigma for 1-3 distances of 0.004
4.a Ternary CH refined with riding coordinates:
 C35(H35)
4.b Secondary CH2 refined with riding coordinates:
 C8(H8A,H8B), C9(H9A,H9B), C10(H10A,H10B), C12(H12A,H12B), C13(H13A,H13B),
 C14(H14A,H14B), C36(H36A,H36B), C38(H38A,H38B), C40(H40A,H40B)
4.c Me refined with riding coordinates:
 C11(H11A,H11B,H11C), C15(H15A,H15B,H15C)
4.d Aromatic/amide H refined with riding coordinates:
 C4(H4), C5(H5), C6(H6), C7(H7), C18(H18), C19(H19), C25(H25), C27(H27),
 C28(H28), C30(H30)
4.e Idealised Me refined as rotating group:
 C37(H37A,H37B,H37C), C39(H39A,H39B,H39C)
4.f Idealised tetrahedral OH refined as rotating group:
 Cl2(H2)
;
_olex2_submission_special_instructions 'No special instructions were received'
_oxdiff_exptl_absorpt_empirical_details
;
Empirical correction (ABSPACK) includes:
- Absorption correction using spherical harmonics
- Frame scaling
;
_oxdiff_exptl_absorpt_empirical_full_max 1.903
_oxdiff_exptl_absorpt_empirical_full_min 0.585

loop_
_space_group_symop_operation_xyz
'x, y, z'
'-x, y+1/2, -z+1/2'
'-x, -y, -z'
'x, -y-1/2, z-1/2'

loop_
_atom_site_label
_atom_site_type_symbol
_atom_site_fract_x
_atom_site_fract_y
_atom_site_fract_z
_atom_site_U_iso_or_equiv
_atom_site_adp_type
_atom_site_occupancy
_atom_site_site_symmetry_order
_atom_site_calc_flag
_atom_site_refinement_flags_posn
_atom_site_refinement_flags_adp
_atom_site_refinement_flags_occupancy
_atom_site_disorder_assembly
_atom_site_disorder_group
Pd1 Pd 0.72557(7) 0.17064(2) 0.43088(4) 0.0601(2) Uani 1 1 d . . . . .
Br1 Br 0.51521(12) 0.17583(5) 0.30155(8) 0.0863(4) Uani 1 1 d . . . . .
Br2 Br 0.72729(16) 0.07705(4) 0.41649(11) 0.1101(5) Uani 1 1 d . . . . .
Br3 Br 0.93408(10) 0.17195(4) 0.56357(7) 0.0756(3) Uani 1 1 d . . . . .
O1 O 0.9408(6) 0.3865(2) 0.5564(5) 0.0752(17) Uani 1 1 d . . . . .
O2 O 0.5230(7) 0.4010(3) 0.3665(6) 0.097(2) Uani 1 1 d . . . . .
O3 O 0.5626(6) 0.6558(2) 0.4369(5) 0.0766(17) Uani 1 1 d . . . . .
O4 O 0.9724(7) 0.6388(2) 0.6442(5) 0.0778(17) Uani 1 1 d . . . . .
N1 N 0.8675(8) 0.1726(3) 0.2753(5) 0.0709(19) Uani 1 1 d . . . . .
N2 N 0.8216(7) 0.2402(3) 0.3252(5) 0.0636(16) Uani 1 1 d . . . . .
N3 N 0.6244(6) 0.2277(3) 0.5512(5) 0.0579(15) Uani 1 1 d . . . . .
N4 N 0.5851(7) 0.1548(3) 0.5847(5) 0.0641(17) Uani 1 1 d . . . . .
N5 N 0.7302(7) 0.3934(3) 0.4669(5) 0.0639(16) Uani 1 1 d . . . . .
N6 N 0.7678(7) 0.6488(3) 0.5404(6) 0.0693(18) Uani 1 1 d . . . . .
C1 C 0.6357(8) 0.1809(3) 0.5308(6) 0.0589(19) Uani 1 1 d . . . . .
C2 C 0.8138(9) 0.1915(4) 0.3343(6) 0.067(2) Uani 1 1 d . . . . .
C3 C 0.7220(8) 0.2424(3) 0.4385(6) 0.0610(19) Uani 1 1 d . . . . .
C4 C 0.5429(9) 0.1870(4) 0.6420(6) 0.069(2) Uani 1 1 d . . . . .
H4 H 0.504062 0.178134 0.685933 0.083 Uiso 1 1 calc R U . . .
C5 C 0.5688(8) 0.2319(4) 0.6219(6) 0.065(2) Uani 1 1 d . . . . .
H5 H 0.553068 0.260718 0.649360 0.078 Uiso 1 1 calc R U . . .
C6 C 0.9044(9) 0.2091(4) 0.2266(7) 0.075(2) Uani 1 1 d . . . . .
H6 H 0.941681 0.204780 0.179984 0.090 Uiso 1 1 calc R U . . .
C7 C 0.8766(8) 0.2525(4) 0.2588(6) 0.068(2) Uani 1 1 d . . . . .
H7 H 0.891545 0.283690 0.239983 0.081 Uiso 1 1 calc R U . . .
C8 C 0.5688(17) 0.1004(5) 0.5832(11) 0.125(2) Uani 1 1 d . . . . .
H8A H 0.487949 0.092583 0.591746 0.149 Uiso 1 1 calc R U . . .
H8B H 0.564834 0.087932 0.521235 0.149 Uiso 1 1 calc R U . . .
C9 C 0.6755(16) 0.0756(5) 0.6590(11) 0.125(2) Uani 1 1 d . . . . .
H9A H 0.687562 0.089520 0.721423 0.149 Uiso 1 1 calc R U . . .
H9B H 0.755544 0.077947 0.646290 0.149 Uiso 1 1 calc R U . . .
C10 C 0.6223(16) 0.0152(5) 0.6518(11) 0.125(2) Uani 1 1 d . . . . .
H10A H 0.541633 0.013790 0.663831 0.149 Uiso 1 1 calc R U . . .
H10B H 0.607900 0.002434 0.588229 0.149 Uiso 1 1 calc R U . . .
C11 C 0.7088(16) -0.0112(5) 0.7150(11) 0.125(2) Uani 1 1 d . . . . .
H11A H 0.679732 -0.044481 0.711151 0.187 Uiso 1 1 calc R U . . .
H11B H 0.788188 -0.009912 0.702413 0.187 Uiso 1 1 calc R U . . .
H11C H 0.722106 0.001412 0.777805 0.187 Uiso 1 1 calc R U . . .
C12 C 0.8992(12) 0.1204(4) 0.2681(9) 0.090(3) Uani 1 1 d . . . . .
H12A H 0.896966 0.113224 0.203810 0.108 Uiso 1 1 calc R U . . .
H12B H 0.836387 0.099751 0.281833 0.108 Uiso 1 1 calc R U . . .
C13 C 1.0303(17) 0.1103(6) 0.3381(18) 0.184(6) Uani 1 1 d . . . . .
H13A H 1.016682 0.106728 0.398674 0.221 Uiso 1 1 calc R U . . .
H13B H 1.050072 0.077635 0.321460 0.221 Uiso 1 1 calc R U . . .
C14 C 1.1365(17) 0.1330(6) 0.3594(18) 0.184(6) Uani 1 1 d . . . . .
H14A H 1.115254 0.166127 0.372281 0.221 Uiso 1 1 calc R U . . .
H14B H 1.152105 0.134950 0.299241 0.221 Uiso 1 1 calc R U . . .
C15 C 1.2581(15) 0.1253(6) 0.4268(17) 0.184(6) Uani 1 1 d . . . . .
H15A H 1.315356 0.150662 0.421566 0.276 Uiso 1 1 calc R U . . .
H15B H 1.252761 0.125760 0.489711 0.276 Uiso 1 1 calc R U . . .
H15C H 1.290197 0.094088 0.415511 0.276 Uiso 1 1 calc R U . . .
C16 C 0.6724(7) 0.2632(3) 0.5026(6) 0.0577(18) Uani 1 1 d . . . . .
C17 C 0.7719(8) 0.2700(3) 0.3834(6) 0.0627(19) Uani 1 1 d . . . . .
C18 C 0.6722(8) 0.3140(3) 0.5123(6) 0.0598(19) Uani 1 1 d . . . . .
H18 H 0.639812 0.329086 0.555128 0.072 Uiso 1 1 calc R U . . .
C19 C 0.7729(8) 0.3209(3) 0.3895(6) 0.0601(18) Uani 1 1 d . . . . .
H19 H 0.805401 0.340353 0.351905 0.072 Uiso 1 1 calc R U . . .
C20 C 0.7231(8) 0.3406(3) 0.4544(6) 0.0610(18) Uani 1 1 d . . . . .
C21 C 0.6197(9) 0.4211(3) 0.4178(7) 0.070(2) Uani 1 1 d . . . . .
C22 C 0.8485(8) 0.4125(3) 0.5228(6) 0.0605(18) Uani 1 1 d . . . . .
C23 C 0.6298(8) 0.4745(3) 0.4326(6) 0.0632(19) Uani 1 1 d . . . . .
C24 C 0.8515(8) 0.4664(3) 0.5399(6) 0.0578(17) Uani 1 1 d . . . . .
C25 C 0.5275(9) 0.5050(4) 0.3864(7) 0.072(2) Uani 1 1 d . . . . .
H25 H 0.451524 0.491430 0.345378 0.087 Uiso 1 1 calc R U . . .
C26 C 0.7441(8) 0.4955(3) 0.4946(6) 0.0578(17) Uani 1 1 d . . . . .
C27 C 0.9634(8) 0.4870(3) 0.5993(7) 0.067(2) Uani 1 1 d . . . . .
H27 H 1.034775 0.467350 0.628732 0.080 Uiso 1 1 calc R U . . .
C28 C 0.5347(8) 0.5546(4) 0.3993(7) 0.072(2) Uani 1 1 d . . . . .
H28 H 0.464817 0.574097 0.366011 0.087 Uiso 1 1 calc R U . . .
C29 C 0.7522(8) 0.5458(3) 0.5101(6) 0.0550(17) Uani 1 1 d . . . . .
C30 C 0.9702(8) 0.5376(3) 0.6157(7) 0.067(2) Uani 1 1 d . . . . .
H30 H 1.046026 0.551576 0.656072 0.080 Uiso 1 1 calc R U . . .
C31 C 0.6451(8) 0.5760(3) 0.4613(6) 0.0593(18) Uani 1 1 d . . . . .
C32 C 0.8656(8) 0.5664(3) 0.5723(6) 0.0593(18) Uani 1 1 d . . . . .
C33 C 0.6539(9) 0.6295(3) 0.4777(6) 0.0635(19) Uani 1 1 d . . . . .
C34 C 0.8747(8) 0.6211(3) 0.5904(6) 0.0605(18) Uani 1 1 d . . . . .
C35 C 0.7781(16) 0.7033(5) 0.5554(12) 0.122(2) Uani 1 1 d . . . . .
H35 H 0.868178 0.703171 0.597902 0.147 Uiso 1 1 calc R U . . .
C36 C 0.7287(16) 0.7210(5) 0.6234(11) 0.122(2) Uani 1 1 d . . . . .
H36A H 0.649369 0.737344 0.586374 0.147 Uiso 1 1 calc R U . . .
H36B H 0.787571 0.746863 0.655912 0.147 Uiso 1 1 calc R U . . .
C37 C 0.6988(16) 0.6964(5) 0.6976(11) 0.122(2) Uani 1 1 d . . . . .
H37A H 0.643031 0.669208 0.671086 0.183 Uiso 1 1 calc R U . . .
H37B H 0.656434 0.718705 0.726913 0.183 Uiso 1 1 calc R U . . .
H37C H 0.776700 0.684789 0.744785 0.183 Uiso 1 1 calc R U . . .
C38 C 0.8005(16) 0.7298(5) 0.4786(11) 0.122(2) Uani 1 1 d . . . . .
H38A H 0.719512 0.745663 0.443754 0.147 Uiso 1 1 calc R U . . .
H38B H 0.860035 0.755828 0.509218 0.147 Uiso 1 1 calc R U . . .
C39 C 0.8459(15) 0.7102(5) 0.4078(11) 0.122(2) Uani 1 1 d . . . . .
H39A H 0.816724 0.730391 0.351603 0.183 Uiso 1 1 calc R U . . .
H39B H 0.813384 0.677612 0.391964 0.183 Uiso 1 1 calc R U . . .
H39C H 0.938242 0.709513 0.431883 0.183 Uiso 1 1 calc R U . . .
Cl1 Cl 1.2590(6) 0.0729(2) 0.6821(6) 0.221(3) Uani 1 1 d . . . . .
Cl2 Cl 1.0374(11) 0.0211(3) 0.6618(8) 0.260(4) Uani 1 1 d . . . . .
H2 H 0.979519 0.039993 0.660992 0.391 Uiso 1 1 calc R U . . .
C40 C 1.1238(16) 0.0453(6) 0.6036(11) 0.130(5) Uani 1 1 d . . . . .
H40A H 1.072839 0.069409 0.558570 0.157 Uiso 1 1 calc R U . . .
H40B H 1.149110 0.020088 0.567889 0.157 Uiso 1 1 calc R U . . .

loop_
_atom_site_aniso_label
_atom_site_aniso_U_11
_atom_site_aniso_U_22
_atom_site_aniso_U_33
_atom_site_aniso_U_23
_atom_site_aniso_U_13
_atom_site_aniso_U_12
Pd1 0.0771(5) 0.0529(4) 0.0562(4) -0.0046(3) 0.0306(3) -0.0023(3)
Br1 0.0892(8) 0.1002(9) 0.0625(6) -0.0007(5) 0.0171(5) -0.0229(6)
Br2 0.1734(14) 0.0560(7) 0.1326(11) -0.0143(7) 0.0933(11) -0.0056(7)
Br3 0.0796(7) 0.0792(7) 0.0668(6) -0.0025(5) 0.0236(5) 0.0149(5)
O1 0.066(4) 0.062(4) 0.088(4) 0.008(3) 0.015(3) 0.009(3)
O2 0.068(4) 0.067(4) 0.128(6) 0.006(4) -0.002(4) -0.007(3)
O3 0.078(4) 0.059(4) 0.093(4) 0.009(3) 0.030(3) 0.020(3)
O4 0.080(4) 0.059(4) 0.088(4) -0.006(3) 0.021(3) -0.011(3)
N1 0.082(5) 0.080(4) 0.058(4) -0.010(3) 0.033(4) -0.003(4)
N2 0.068(4) 0.068(4) 0.058(4) 0.003(3) 0.027(3) 0.004(3)
N3 0.066(4) 0.051(3) 0.063(4) 0.001(3) 0.030(3) -0.001(3)
N4 0.072(4) 0.060(4) 0.070(4) 0.006(3) 0.038(4) 0.001(3)
N5 0.058(3) 0.059(4) 0.070(4) 0.012(3) 0.016(3) 0.001(3)
N6 0.076(4) 0.057(4) 0.074(4) 0.010(3) 0.025(3) 0.005(3)
C1 0.073(5) 0.059(4) 0.050(4) 0.000(3) 0.028(4) 0.006(4)
C2 0.090(6) 0.062(4) 0.058(4) -0.006(4) 0.038(4) -0.003(4)
C3 0.067(5) 0.059(5) 0.058(4) 0.002(4) 0.024(4) 0.003(4)
C4 0.076(6) 0.077(5) 0.063(5) 0.004(4) 0.034(4) 0.002(5)
C5 0.070(5) 0.068(5) 0.064(5) 0.000(4) 0.033(4) 0.011(4)
C6 0.076(6) 0.096(6) 0.062(5) -0.007(4) 0.034(4) -0.010(5)
C7 0.064(5) 0.090(5) 0.051(4) 0.006(4) 0.023(4) -0.007(4)
C8 0.174(7) 0.077(4) 0.114(5) 0.015(4) 0.039(5) 0.019(4)
C9 0.174(7) 0.077(4) 0.114(5) 0.015(4) 0.039(5) 0.019(4)
C10 0.174(7) 0.077(4) 0.114(5) 0.015(4) 0.039(5) 0.019(4)
C11 0.174(7) 0.077(4) 0.114(5) 0.015(4) 0.039(5) 0.019(4)
C12 0.114(7) 0.077(6) 0.097(7) -0.028(6) 0.059(5) -0.011(6)
C13 0.116(7) 0.097(7) 0.281(15) -0.018(8) -0.004(8) 0.014(6)
C14 0.116(7) 0.097(7) 0.281(15) -0.018(8) -0.004(8) 0.014(6)
C15 0.116(7) 0.097(7) 0.281(15) -0.018(8) -0.004(8) 0.014(6)
C16 0.055(4) 0.060(4) 0.060(4) 0.011(4) 0.023(3) 0.005(4)
C17 0.069(5) 0.063(4) 0.059(4) 0.005(4) 0.025(4) 0.002(4)
C18 0.060(5) 0.057(4) 0.063(5) 0.001(4) 0.022(4) 0.001(4)
C19 0.057(5) 0.060(4) 0.061(5) 0.011(4) 0.018(4) -0.004(4)
C20 0.061(5) 0.052(4) 0.066(5) 0.002(3) 0.017(4) -0.007(4)
C21 0.060(4) 0.058(4) 0.082(6) 0.006(4) 0.012(4) -0.002(3)
C22 0.060(4) 0.060(4) 0.058(4) 0.013(4) 0.015(3) 0.001(3)
C23 0.059(4) 0.058(4) 0.070(5) 0.008(4) 0.018(3) 0.002(3)
C24 0.061(4) 0.056(4) 0.056(4) 0.010(3) 0.020(3) -0.001(3)
C25 0.056(5) 0.065(5) 0.081(6) -0.001(4) 0.005(4) 0.006(4)
C26 0.056(4) 0.056(4) 0.062(4) 0.011(3) 0.022(3) 0.001(3)
C27 0.053(4) 0.061(4) 0.080(5) 0.013(4) 0.016(4) -0.001(4)
C28 0.051(4) 0.066(5) 0.087(6) 0.007(4) 0.007(4) 0.017(4)
C29 0.054(4) 0.055(4) 0.056(4) 0.010(3) 0.019(3) 0.000(3)
C30 0.058(4) 0.065(4) 0.070(5) 0.009(4) 0.012(4) -0.003(4)
C31 0.059(4) 0.056(4) 0.065(4) 0.009(3) 0.023(3) 0.004(3)
C32 0.056(4) 0.061(4) 0.059(4) 0.006(4) 0.017(3) -0.007(3)
C33 0.067(4) 0.064(4) 0.063(4) 0.008(4) 0.028(3) 0.007(3)
C34 0.064(4) 0.058(4) 0.059(4) 0.003(3) 0.021(3) -0.005(3)
C35 0.178(6) 0.074(3) 0.149(6) -0.007(3) 0.100(5) -0.012(4)
C36 0.178(6) 0.074(3) 0.149(6) -0.007(3) 0.100(5) -0.012(4)
C37 0.178(6) 0.074(3) 0.149(6) -0.007(3) 0.100(5) -0.012(4)
C38 0.178(6) 0.074(3) 0.149(6) -0.007(3) 0.100(5) -0.012(4)
C39 0.178(6) 0.074(3) 0.149(6) -0.007(3) 0.100(5) -0.012(4)
Cl1 0.152(4) 0.180(6) 0.271(8) -0.051(5) -0.004(5) -0.020(4)
Cl2 0.387(12) 0.197(7) 0.318(10) 0.000(6) 0.275(10) -0.033(7)
C40 0.182(15) 0.116(11) 0.103(9) 0.003(8) 0.061(10) 0.020(11)

loop_
_atom_type_symbol
_atom_type_description
_atom_type_scat_dispersion_real
_atom_type_scat_dispersion_imag
_atom_type_scat_source
C C 0.0181 0.0091 'International Tables Vol C Tables 4.2.6.8 and 6.1.1.4'
H H 0.0000 0.0000 'International Tables Vol C Tables 4.2.6.8 and 6.1.1.4'
Br Br -0.6763 1.2805 'International Tables Vol C Tables 4.2.6.8 and 6.1.1.4'
Cl Cl 0.3639 0.7018 'International Tables Vol C Tables 4.2.6.8 and 6.1.1.4'
N N 0.0311 0.0180 'International Tables Vol C Tables 4.2.6.8 and 6.1.1.4'
O O 0.0492 0.0322 'International Tables Vol C Tables 4.2.6.8 and 6.1.1.4'
Pd Pd 0.1215 3.9337 'International Tables Vol C Tables 4.2.6.8 and 6.1.1.4'

loop_
_exptl_crystal_face_index_h
_exptl_crystal_face_index_k
_exptl_crystal_face_index_l
_exptl_crystal_face_perp_dist
0 16 -4 0.0164
-1 -15 5 0.0189
7 -2 -5 0.1642
0 0 -9 0.0191
0 0 9 0.0010
-7 -1 5 0.1468
0 -13 -6 0.0194

loop_
_geom_angle_atom_site_label_1
_geom_angle_atom_site_label_2
_geom_angle_atom_site_label_3
_geom_angle
_geom_angle_site_symmetry_1
_geom_angle_site_symmetry_3
_geom_angle_publ_flag
Br1 Pd1 Br2 91.38(5) . . ?
Br1 Pd1 Br3 175.65(5) . . ?
Br3 Pd1 Br2 92.84(5) . . ?
C1 Pd1 Br1 89.8(2) . . ?
C1 Pd1 Br2 102.3(2) . . ?
C1 Pd1 Br3 88.3(2) . . ?
C1 Pd1 C2 156.4(4) . . ?
C2 Pd1 Br1 89.2(3) . . ?
C2 Pd1 Br2 101.3(3) . . ?
C2 Pd1 Br3 91.0(3) . . ?
C3 Pd1 Br1 87.5(2) . . ?
C3 Pd1 Br2 178.6(2) . . ?
C3 Pd1 Br3 88.3(2) . . ?
C3 Pd1 C1 78.5(3) . . ?
C3 Pd1 C2 77.9(4) . . ?
C2 N1 C6 110.4(8) . . ?
C2 N1 C12 126.6(8) . . ?
C6 N1 C12 122.7(8) . . ?
C2 N2 C7 112.0(8) . . ?
C2 N2 C17 116.9(7) . . ?
C7 N2 C17 131.0(8) . . ?
C1 N3 C5 110.6(7) . . ?
C1 N3 C16 117.3(7) . . ?
C5 N3 C16 132.0(8) . . ?
C1 N4 C4 109.0(7) . . ?
C1 N4 C8 126.6(9) . . ?
C4 N4 C8 124.4(9) . . ?
C21 N5 C20 117.8(7) . . ?
C22 N5 C20 116.6(7) . . ?
C22 N5 C21 125.5(8) . . ?
C33 N6 C35 118.7(9) . . ?
C34 N6 C33 124.4(8) . . ?
C34 N6 C35 117.0(9) . . ?
N3 C1 Pd1 113.5(6) . . ?
N3 C1 N4 106.6(7) . . ?
N4 C1 Pd1 139.9(7) . . ?
N1 C2 Pd1 141.1(7) . . ?
N1 C2 N2 105.1(8) . . ?
N2 C2 Pd1 113.7(6) . . ?
C16 C3 Pd1 118.2(6) . . ?
C17 C3 Pd1 119.8(7) . . ?
C17 C3 C16 121.9(9) . . ?
N4 C4 H4 126.3 . . ?
C5 C4 N4 107.5(8) . . ?
C5 C4 H4 126.3 . . ?
N3 C5 H5 126.8 . . ?
C4 C5 N3 106.3(8) . . ?
C4 C5 H5 126.8 . . ?
N1 C6 H6 126.1 . . ?
C7 C6 N1 107.7(8) . . ?
C7 C6 H6 126.1 . . ?
N2 C7 H7 127.7 . . ?
C6 C7 N2 104.6(9) . . ?
C6 C7 H7 127.7 . . ?
N4 C8 H8A 109.1 . . ?
N4 C8 H8B 109.1 . . ?
H8A C8 H8B 107.9 . . ?
C9 C8 N4 112.3(12) . . ?
C9 C8 H8A 109.1 . . ?
C9 C8 H8B 109.1 . . ?
C8 C9 H9A 111.2 . . ?
C8 C9 H9B 111.2 . . ?
C8 C9 C10 102.8(12) . . ?
H9A C9 H9B 109.1 . . ?
C10 C9 H9A 111.2 . . ?
C10 C9 H9B 111.2 . . ?
C9 C10 H10A 109.8 . . ?
C9 C10 H10B 109.8 . . ?
H10A C10 H10B 108.3 . . ?
C11 C10 C9 109.3(14) . . ?
C11 C10 H10A 109.8 . . ?
C11 C10 H10B 109.8 . . ?
C10 C11 H11A 109.5 . . ?
C10 C11 H11B 109.5 . . ?
C10 C11 H11C 109.5 . . ?
H11A C11 H11B 109.5 . . ?
H11A C11 H11C 109.5 . . ?
H11B C11 H11C 109.5 . . ?
N1 C12 H12A 109.9 . . ?
N1 C12 H12B 109.9 . . ?
N1 C12 C13 109.0(10) . . ?
H12A C12 H12B 108.3 . . ?
C13 C12 H12A 109.9 . . ?
C13 C12 H12B 109.9 . . ?
C12 C13 H13A 104.1 . . ?
C12 C13 H13B 104.1 . . ?
H13A C13 H13B 105.5 . . ?
C14 C13 C12 133(2) . . ?
C14 C13 H13A 104.1 . . ?
C14 C13 H13B 104.1 . . ?
C13 C14 H14A 103.8 . . ?
C13 C14 H14B 103.8 . . ?
C13 C14 C15 133(2) . . ?
H14A C14 H14B 105.4 . . ?
C15 C14 H14A 103.8 . . ?
C15 C14 H14B 103.8 . . ?
C14 C15 H15A 109.5 . . ?
C14 C15 H15B 109.5 . . ?
C14 C15 H15C 109.5 . . ?
H15A C15 H15B 109.5 . . ?
H15A C15 H15C 109.5 . . ?
H15B C15 H15C 109.5 . . ?
C3 C16 N3 112.3(8) . . ?
C3 C16 C18 119.9(8) . . ?
C18 C16 N3 127.8(8) . . ?
C3 C17 N2 111.6(8) . . ?
C3 C17 C19 120.6(8) . . ?
C19 C17 N2 127.8(8) . . ?
C16 C18 H18 121.9 . . ?
C20 C18 C16 116.3(8) . . ?
C20 C18 H18 121.9 . . ?
C17 C19 H19 121.9 . . ?
C20 C19 C17 116.2(8) . . ?
C20 C19 H19 121.9 . . ?
C18 C20 N5 117.2(8) . . ?
C19 C20 N5 117.6(8) . . ?
C19 C20 C18 125.2(8) . . ?
O2 C21 N5 120.4(9) . . ?
O2 C21 C23 123.2(8) . . ?
N5 C21 C23 116.4(8) . . ?
O1 C22 N5 121.2(8) . . ?
O1 C22 C24 123.1(8) . . ?
N5 C22 C24 115.7(7) . . ?
C25 C23 C21 121.0(8) . . ?
C25 C23 C26 118.5(8) . . ?
C26 C23 C21 120.5(8) . . ?
C26 C24 C22 120.9(8) . . ?
C27 C24 C22 118.4(8) . . ?
C27 C24 C26 120.6(8) . . ?
C23 C25 H25 119.0 . . ?
C28 C25 C23 122.0(9) . . ?
C28 C25 H25 119.0 . . ?
C24 C26 C23 120.6(8) . . ?
C29 C26 C23 120.3(8) . . ?
C29 C26 C24 119.1(8) . . ?
C24 C27 H27 120.1 . . ?
C24 C27 C30 119.9(8) . . ?
C30 C27 H27 120.1 . . ?
C25 C28 H28 119.7 . . ?
C25 C28 C31 120.6(8) . . ?
C31 C28 H28 119.7 . . ?
C26 C29 C31 119.6(8) . . ?
C26 C29 C32 120.0(8) . . ?
C32 C29 C31 120.4(8) . . ?
C27 C30 H30 120.0 . . ?
C32 C30 C27 120.1(8) . . ?
C32 C30 H30 120.0 . . ?
C28 C31 C29 119.1(8) . . ?
C28 C31 C33 121.4(8) . . ?
C29 C31 C33 119.5(8) . . ?
C29 C32 C34 120.4(8) . . ?
C30 C32 C29 120.2(8) . . ?
C30 C32 C34 119.4(8) . . ?
O3 C33 N6 121.2(9) . . ?
O3 C33 C31 120.3(8) . . ?
N6 C33 C31 118.6(8) . . ?
O4 C34 N6 123.0(8) . . ?
O4 C34 C32 120.3(8) . . ?
N6 C34 C32 116.8(7) . . ?
N6 C35 H35 95.7 . . ?
C36 C35 N6 115.0(11) . . ?
C36 C35 H35 95.7 . . ?
C36 C35 C38 128.3(13) . . ?
C38 C35 N6 113.7(11) . . ?
C38 C35 H35 95.7 . . ?
C35 C36 H36A 104.5 . . ?
C35 C36 H36B 104.5 . . ?
C35 C36 C37 130.9(13) . . ?
H36A C36 H36B 105.7 . . ?
C37 C36 H36A 104.5 . . ?
C37 C36 H36B 104.5 . . ?
C36 C37 H37A 109.5 . . ?
C36 C37 H37B 109.5 . . ?
C36 C37 H37C 109.5 . . ?
H37A C37 H37B 109.5 . . ?
H37A C37 H37C 109.5 . . ?
H37B C37 H37C 109.5 . . ?
C35 C38 H38A 105.6 . . ?
C35 C38 H38B 105.6 . . ?
H38A C38 H38B 106.1 . . ?
C39 C38 C35 127.0(13) . . ?
C39 C38 H38A 105.6 . . ?
C39 C38 H38B 105.6 . . ?
C38 C39 H39A 109.5 . . ?
C38 C39 H39B 109.5 . . ?
C38 C39 H39C 109.5 . . ?
H39A C39 H39B 109.5 . . ?
H39A C39 H39C 109.5 . . ?
H39B C39 H39C 109.5 . . ?
C40 Cl2 H2 109.5 . . ?
Cl1 C40 H40A 109.6 . . ?
Cl1 C40 H40B 109.6 . . ?
Cl2 C40 Cl1 110.3(10) . . ?
Cl2 C40 H40A 109.6 . . ?
Cl2 C40 H40B 109.6 . . ?
H40A C40 H40B 108.1 . . ?

loop_
_geom_bond_atom_site_label_1
_geom_bond_atom_site_label_2
_geom_bond_distance
_geom_bond_site_symmetry_2
_geom_bond_publ_flag
Pd1 Br1 2.4629(13) . ?
Pd1 Br2 2.5667(13) . ?
Pd1 Br3 2.4688(12) . ?
Pd1 C1 2.074(8) . ?
Pd1 C2 2.077(9) . ?
Pd1 C3 1.964(9) . ?
O1 C22 1.202(10) . ?
O2 C21 1.211(11) . ?
O3 C33 1.218(11) . ?
O4 C34 1.204(10) . ?
N1 C2 1.324(11) . ?
N1 C6 1.376(13) . ?
N1 C12 1.480(13) . ?
N2 C2 1.343(12) . ?
N2 C7 1.371(11) . ?
N2 C17 1.430(11) . ?
N3 C1 1.331(11) . ?
N3 C5 1.396(10) . ?
N3 C16 1.419(10) . ?
N4 C1 1.333(11) . ?
N4 C4 1.414(12) . ?
N4 C8 1.496(15) . ?
N5 C20 1.452(11) . ?
N5 C21 1.410(11) . ?
N5 C22 1.389(11) . ?
N6 C33 1.389(12) . ?
N6 C34 1.386(11) . ?
N6 C35 1.506(16) . ?
C3 C16 1.377(12) . ?
C3 C17 1.364(12) . ?
C4 H4 0.9300 . ?
C4 C5 1.318(13) . ?
C5 H5 0.9300 . ?
C6 H6 0.9300 . ?
C6 C7 1.352(14) . ?
C7 H7 0.9300 . ?
C8 H8A 0.9700 . ?
C8 H8B 0.9700 . ?
C8 C9 1.487(19) . ?
C9 H9A 0.9700 . ?
C9 H9B 0.9700 . ?
C9 C10 1.743(19) . ?
C10 H10A 0.9700 . ?
C10 H10B 0.9700 . ?
C10 C11 1.304(17) . ?
C11 H11A 0.9600 . ?
C11 H11B 0.9600 . ?
C11 H11C 0.9600 . ?
C12 H12A 0.9700 . ?
C12 H12B 0.9700 . ?
C12 C13 1.49(2) . ?
C13 H13A 0.9700 . ?
C13 H13B 0.9700 . ?
C13 C14 1.27(2) . ?
C14 H14A 0.9700 . ?
C14 H14B 0.9700 . ?
C14 C15 1.39(2) . ?
C15 H15A 0.9600 . ?
C15 H15B 0.9600 . ?
C15 H15C 0.9600 . ?
C16 C18 1.394(12) . ?
C17 C19 1.392(12) . ?
C18 H18 0.9300 . ?
C18 C20 1.388(12) . ?
C19 H19 0.9300 . ?
C19 C20 1.378(13) . ?
C21 C23 1.475(13) . ?
C22 C24 1.495(12) . ?
C23 C25 1.385(12) . ?
C23 C26 1.406(12) . ?
C24 C26 1.395(12) . ?
C24 C27 1.370(12) . ?
C25 H25 0.9300 . ?
C25 C28 1.365(13) . ?
C26 C29 1.392(12) . ?
C27 H27 0.9300 . ?
C27 C30 1.403(13) . ?
C28 H28 0.9300 . ?
C28 C31 1.383(12) . ?
C29 C31 1.421(12) . ?
C29 C32 1.397(12) . ?
C30 H30 0.9300 . ?
C30 C32 1.365(12) . ?
C31 C33 1.481(13) . ?
C32 C34 1.515(12) . ?
C35 H35 0.9800 . ?
C35 C36 1.392(18) . ?
C35 C38 1.446(18) . ?
C36 H36A 0.9700 . ?
C36 H36B 0.9700 . ?
C36 C37 1.427(18) . ?
C37 H37A 0.9600 . ?
C37 H37B 0.9600 . ?
C37 H37C 0.9600 . ?
C38 H38A 0.9700 . ?
C38 H38B 0.9700 . ?
C38 C39 1.420(17) . ?
C39 H39A 0.9600 . ?
C39 H39B 0.9600 . ?
C39 H39C 0.9600 . ?
Cl1 C40 1.723(16) . ?
Cl2 H2 0.8200 . ?
Cl2 C40 1.635(16) . ?
C40 H40A 0.9700 . ?
C40 H40B 0.9700 . ?

loop_
_geom_torsion_atom_site_label_1
_geom_torsion_atom_site_label_2
_geom_torsion_atom_site_label_3
_geom_torsion_atom_site_label_4
_geom_torsion
_geom_torsion_site_symmetry_1
_geom_torsion_site_symmetry_2
_geom_torsion_site_symmetry_3
_geom_torsion_site_symmetry_4
_geom_torsion_publ_flag
Pd1 C3 C16 N3 -3.0(10) . . . . ?
Pd1 C3 C16 C18 177.9(6) . . . . ?
Pd1 C3 C17 N2 0.1(10) . . . . ?
Pd1 C3 C17 C19 -178.5(6) . . . . ?
O1 C22 C24 C26 176.0(8) . . . . ?
O1 C22 C24 C27 -2.2(13) . . . . ?
O2 C21 C23 C25 -1.0(16) . . . . ?
O2 C21 C23 C26 178.8(10) . . . . ?
N1 C6 C7 N2 -1.0(10) . . . . ?
N1 C12 C13 C14 -45(3) . . . . ?
N2 C17 C19 C20 -177.4(8) . . . . ?
N3 C16 C18 C20 -178.7(8) . . . . ?
N4 C4 C5 N3 1.1(10) . . . . ?
N4 C8 C9 C10 172.2(12) . . . . ?
N5 C21 C23 C25 178.9(9) . . . . ?
N5 C21 C23 C26 -1.3(13) . . . . ?
N5 C22 C24 C26 -5.7(11) . . . . ?
N5 C22 C24 C27 176.0(8) . . . . ?
N6 C35 C36 C37 18(3) . . . . ?
N6 C35 C38 C39 -18(3) . . . . ?
C1 N3 C5 C4 -1.9(10) . . . . ?
C1 N3 C16 C3 1.4(11) . . . . ?
C1 N3 C16 C18 -179.6(8) . . . . ?
C1 N4 C4 C5 0.0(11) . . . . ?
C1 N4 C8 C9 96.7(15) . . . . ?
C2 N1 C6 C7 2.2(11) . . . . ?
C2 N1 C12 C13 -87.5(16) . . . . ?
C2 N2 C7 C6 -0.5(10) . . . . ?
C2 N2 C17 C3 -0.9(11) . . . . ?
C2 N2 C17 C19 177.5(9) . . . . ?
C3 C16 C18 C20 0.3(12) . . . . ?
C3 C17 C19 C20 0.9(13) . . . . ?
C4 N4 C1 Pd1 177.5(8) . . . . ?
C4 N4 C1 N3 -1.1(10) . . . . ?
C4 N4 C8 C9 -86.3(16) . . . . ?
C5 N3 C1 Pd1 -177.2(6) . . . . ?
C5 N3 C1 N4 1.8(10) . . . . ?
C5 N3 C16 C3 178.7(9) . . . . ?
C5 N3 C16 C18 -2.2(14) . . . . ?
C6 N1 C2 Pd1 177.5(9) . . . . ?
C6 N1 C2 N2 -2.4(11) . . . . ?
C6 N1 C12 C13 85.2(15) . . . . ?
C7 N2 C2 Pd1 -178.1(6) . . . . ?
C7 N2 C2 N1 1.8(11) . . . . ?
C7 N2 C17 C3 178.3(9) . . . . ?
C7 N2 C17 C19 -3.2(15) . . . . ?
C8 N4 C1 Pd1 -5.0(17) . . . . ?
C8 N4 C1 N3 176.3(10) . . . . ?
C8 N4 C4 C5 -177.5(10) . . . . ?
C8 C9 C10 C11 179.4(15) . . . . ?
C12 N1 C2 Pd1 -9.1(18) . . . . ?
C12 N1 C2 N2 171.1(9) . . . . ?
C12 N1 C6 C7 -171.6(9) . . . . ?
C12 C13 C14 C15 177(2) . . . . ?
C16 N3 C1 Pd1 0.7(9) . . . . ?
C16 N3 C1 N4 179.7(7) . . . . ?
C16 N3 C5 C4 -179.3(8) . . . . ?
C16 C3 C17 N2 177.9(8) . . . . ?
C16 C3 C17 C19 -0.7(14) . . . . ?
C16 C18 C20 N5 -176.8(7) . . . . ?
C16 C18 C20 C19 -0.1(13) . . . . ?
C17 N2 C2 Pd1 1.3(10) . . . . ?
C17 N2 C2 N1 -178.8(7) . . . . ?
C17 N2 C7 C6 -179.8(9) . . . . ?
C17 C3 C16 N3 179.2(8) . . . . ?
C17 C3 C16 C18 0.1(13) . . . . ?
C17 C19 C20 N5 176.2(7) . . . . ?
C17 C19 C20 C18 -0.5(13) . . . . ?
C20 N5 C21 O2 -0.5(14) . . . . ?
C20 N5 C21 C23 179.6(8) . . . . ?
C20 N5 C22 O1 2.1(12) . . . . ?
C20 N5 C22 C24 -176.2(7) . . . . ?
C21 N5 C20 C18 -84.6(10) . . . . ?
C21 N5 C20 C19 98.4(10) . . . . ?
C21 N5 C22 O1 -174.3(9) . . . . ?
C21 N5 C22 C24 7.4(13) . . . . ?
C21 C23 C25 C28 179.9(10) . . . . ?
C21 C23 C26 C24 2.7(13) . . . . ?
C21 C23 C26 C29 -178.5(8) . . . . ?
C22 N5 C20 C18 98.8(9) . . . . ?
C22 N5 C20 C19 -78.2(10) . . . . ?
C22 N5 C21 O2 175.8(9) . . . . ?
C22 N5 C21 C23 -4.1(14) . . . . ?
C22 C24 C26 C23 0.9(12) . . . . ?
C22 C24 C26 C29 -177.9(8) . . . . ?
C22 C24 C27 C30 178.9(8) . . . . ?
C23 C25 C28 C31 -1.4(17) . . . . ?
C23 C26 C29 C31 -1.3(12) . . . . ?
C23 C26 C29 C32 179.5(8) . . . . ?
C24 C26 C29 C31 177.6(8) . . . . ?
C24 C26 C29 C32 -1.7(12) . . . . ?
C24 C27 C30 C32 -0.2(14) . . . . ?
C25 C23 C26 C24 -177.5(8) . . . . ?
C25 C23 C26 C29 1.3(13) . . . . ?
C25 C28 C31 C29 1.4(15) . . . . ?
C25 C28 C31 C33 -178.8(9) . . . . ?
C26 C23 C25 C28 0.1(15) . . . . ?
C26 C24 C27 C30 0.7(13) . . . . ?
C26 C29 C31 C28 0.0(13) . . . . ?
C26 C29 C31 C33 -179.8(8) . . . . ?
C26 C29 C32 C30 2.2(13) . . . . ?
C26 C29 C32 C34 -179.3(8) . . . . ?
C27 C24 C26 C23 179.1(8) . . . . ?
C27 C24 C26 C29 0.3(12) . . . . ?
C27 C30 C32 C29 -1.3(14) . . . . ?
C27 C30 C32 C34 -179.7(8) . . . . ?
C28 C31 C33 O3 0.7(14) . . . . ?
C28 C31 C33 N6 -179.5(9) . . . . ?
C29 C31 C33 O3 -179.5(8) . . . . ?
C29 C31 C33 N6 0.2(12) . . . . ?
C29 C32 C34 O4 179.9(8) . . . . ?
C29 C32 C34 N6 -1.9(12) . . . . ?
C30 C32 C34 O4 -1.7(13) . . . . ?
C30 C32 C34 N6 176.6(8) . . . . ?
C31 C29 C32 C30 -177.1(8) . . . . ?
C31 C29 C32 C34 1.4(12) . . . . ?
C32 C29 C31 C28 179.2(8) . . . . ?
C32 C29 C31 C33 -0.6(12) . . . . ?
C33 N6 C34 O4 179.8(8) . . . . ?
C33 N6 C34 C32 1.7(13) . . . . ?
C33 N6 C35 C36 84.6(16) . . . . ?
C33 N6 C35 C38 -77.6(16) . . . . ?
C34 N6 C33 O3 178.9(8) . . . . ?
C34 N6 C33 C31 -0.9(13) . . . . ?
C34 N6 C35 C36 -95.9(16) . . . . ?
C34 N6 C35 C38 102.0(15) . . . . ?
C35 N6 C33 O3 -1.6(13) . . . . ?
C35 N6 C33 C31 178.7(9) . . . . ?
C35 N6 C34 O4 0.3(13) . . . . ?
C35 N6 C34 C32 -177.9(8) . . . . ?
C36 C35 C38 C39 -177.0(18) . . . . ?
C38 C35 C36 C37 176.6(18) . . . . ?

loop_
_exptl_oxdiff_crystal_face_indexfrac_h
_exptl_oxdiff_crystal_face_indexfrac_k
_exptl_oxdiff_crystal_face_indexfrac_l
_exptl_oxdiff_crystal_face_x
_exptl_oxdiff_crystal_face_y
_exptl_oxdiff_crystal_face_z
-0.3464 15.6891 -4.0431 -0.5774 -0.3968 0.7136
-0.5233 -15.4310 4.6622 0.6458 0.4439 -0.6212
6.9982 -1.7748 -5.0654 -0.5624 -0.3874 -0.7305
0.2437 -0.2885 -9.1909 0.0781 -0.9869 0.1411
-0.0731 -0.1071 9.1175 -0.0776 0.9818 -0.1733
-7.0553 -0.6364 4.9311 0.6694 0.3642 0.6475
-0.0015 -13.0202 -5.9920 0.5990 -0.6862 -0.3791
